data_7214725
loop_
_publ_author_name
'Qin, Jie'
'Qin, Na'
'Geng, Cui-Hong'
'Ma, Jian-Ping'
'Liu, Qi-Kui'
'Wu, Dan'
'Zhao, Chao-Wei'
'Dong, Yu-Bin'

_publ_section_title
;
 Coordination polymer-templated photoinduced [2 + 2] dimerization of
 pyridine-based derivative
;
_journal_issue 24
_journal_name_full CrystEngComm
_journal_page_first 8499
_journal_paper_doi 10.1039/c2ce25561h
_journal_volume 14
_journal_year 2012
_chemical_formula_sum 'C30 H24 Mn N4 O8'
_chemical_formula_weight 623.47
_chemical_name_systematic
;
?
;
_space_group_IT_number 2
_symmetry_cell_setting triclinic
_symmetry_space_group_name_Hall '-P 1'
_symmetry_space_group_name_H-M 'P -1'
_atom_sites_solution_hydrogens geom
_atom_sites_solution_primary direct
_atom_sites_solution_secondary difmap
_audit_creation_method SHELXL-97
_cell_angle_alpha 107.072(2)
_cell_angle_beta 104.858(2)
_cell_angle_gamma 107.854(2)
_cell_formula_units_Z 1
_cell_length_a 8.4711(14)
_cell_length_b 9.7326(15)
_cell_length_c 9.8148(16)
_cell_measurement_reflns_used 2632
_cell_measurement_temperature 298(2)
_cell_measurement_theta_max 28.198
_cell_measurement_theta_min 2.590
_cell_volume 680.83(19)
_computing_cell_refinement 'Bruker SMART'
_computing_data_collection 'Bruker SMART'
_computing_data_reduction 'Bruker SAINT'
_computing_molecular_graphics 'Bruker SHELXTL'
_computing_publication_material 'Bruker SHELXTL'
_computing_structure_refinement 'SHELXL-97 (Sheldrick, 1997)'
_computing_structure_solution 'SHELXS-97 (Sheldrick, 1990)'
_diffrn_ambient_temperature 298(2)
_diffrn_measured_fraction_theta_full 0.976
_diffrn_measured_fraction_theta_max 0.976
_diffrn_measurement_device_type 'CCD area detector'
_diffrn_measurement_method 'phi and omega scans'
_diffrn_radiation_monochromator graphite
_diffrn_radiation_source 'fine-focus sealed tube'
_diffrn_radiation_type MoK\a
_diffrn_radiation_wavelength 0.71073
_diffrn_reflns_av_R_equivalents 0.0159
_diffrn_reflns_av_sigmaI/netI 0.0280
_diffrn_reflns_limit_h_max 10
_diffrn_reflns_limit_h_min -7
_diffrn_reflns_limit_k_max 11
_diffrn_reflns_limit_k_min -11
_diffrn_reflns_limit_l_max 11
_diffrn_reflns_limit_l_min -10
_diffrn_reflns_number 3622
_diffrn_reflns_theta_full 25.60
_diffrn_reflns_theta_max 25.60
_diffrn_reflns_theta_min 2.35
_exptl_absorpt_coefficient_mu 0.546
_exptl_absorpt_correction_T_max 0.8801
_exptl_absorpt_correction_T_min 0.8533
_exptl_absorpt_correction_type multi-scan
_exptl_absorpt_process_details sadabs
_exptl_crystal_colour yellow
_exptl_crystal_density_diffrn 1.521
_exptl_crystal_density_method 'not measured'
_exptl_crystal_description block
_exptl_crystal_F_000 321
_exptl_crystal_size_max 0.30
_exptl_crystal_size_mid 0.24
_exptl_crystal_size_min 0.24
_refine_diff_density_max 0.486
_refine_diff_density_min -0.453
_refine_diff_density_rms 0.098
_refine_ls_extinction_method none
_refine_ls_goodness_of_fit_ref 1.074
_refine_ls_hydrogen_treatment constr
_refine_ls_matrix_type full
_refine_ls_number_parameters 196
_refine_ls_number_reflns 2494
_refine_ls_number_restraints 0
_refine_ls_restrained_S_all 1.074
_refine_ls_R_factor_all 0.0415
_refine_ls_R_factor_gt 0.0394
_refine_ls_shift/su_max 0.000
_refine_ls_shift/su_mean 0.000
_refine_ls_structure_factor_coef Fsqd
_refine_ls_weighting_details 'calc w=1/[\s^2^(Fo^2^)+(0.0730P)^2^+0.2240P] where P=(Fo^2^+2Fc^2^)/3'
_refine_ls_weighting_scheme calc
_refine_ls_wR_factor_gt 0.1121
_refine_ls_wR_factor_ref 0.1141
_reflns_number_gt 2337
_reflns_number_total 2494
_reflns_threshold_expression >2sigma(I)
_cod_data_source_file c2ce25561h.txt
_cod_data_source_block 3
_cod_depositor_comments
;
The following automatic conversions were performed:

'_symmetry_cell_setting' value 'Triclinic' changed to 'triclinic'
according to
/usr/data/users/saulius/automatic-downloads/retrospective/RSC/lib/dictionaries/cif_core.dic
dictionary named 'cif_core.dic' version 2.4.2 from 2011-04-26.

Automatic conversion script
Id: cif_fix_values 2281 2013-09-26 08:29:07Z andrius 
;
_cod_original_sg_symbol_H-M P-1
_cod_database_code 7214725

loop_
_symmetry_equiv_pos_as_xyz
'x, y, z'
'-x, -y, -z'

loop_
_atom_site_label
_atom_site_type_symbol
_atom_site_fract_x
_atom_site_fract_y
_atom_site_fract_z
_atom_site_U_iso_or_equiv
_atom_site_adp_type
_atom_site_occupancy
_atom_site_symmetry_multiplicity
_atom_site_calc_flag
_atom_site_refinement_flags
C1 C 0.8247(3) 0.7790(3) 0.7416(3) 0.0366(5) Uani 1 1 d .
H1 H 0.9138 0.7661 0.8080 0.044 Uiso 1 1 calc R
C2 C 0.7633(3) 0.8899(3) 0.7977(3) 0.0435(6) Uani 1 1 d .
H2 H 0.8107 0.9514 0.9030 0.052 Uiso 1 1 calc R
C3 C 0.6316(3) 0.9119(3) 0.7000(3) 0.0451(6) Uani 1 1 d .
H3 H 0.5922 0.9884 0.7397 0.054 Uiso 1 1 calc R
C4 C 0.5596(3) 0.8201(3) 0.5444(3) 0.0386(5) Uani 1 1 d .
H4 H 0.4717 0.8353 0.4791 0.046 Uiso 1 1 calc R
C5 C 0.6171(3) 0.7039(2) 0.4827(2) 0.0293(4) Uani 1 1 d .
C6 C 0.5451(3) 0.6017(2) 0.3213(2) 0.0293(4) Uani 1 1 d .
C7 C 0.6069(3) 0.4922(3) 0.2704(2) 0.0325(5) Uani 1 1 d .
H7 H 0.5545 0.4238 0.1667 0.039 Uiso 1 1 calc R
C8 C 0.7518(3) 0.4786(2) 0.3721(2) 0.0292(4) Uani 1 1 d .
C9 C 0.7516(3) 0.6856(2) 0.5832(2) 0.0281(4) Uani 1 1 d .
C10 C 0.4030(3) 0.6218(2) 0.2084(2) 0.0324(5) Uani 1 1 d .
C11 C 0.1091(3) 0.2326(3) -0.1686(2) 0.0363(5) Uani 1 1 d .
H11 H 0.1811 0.2600 -0.0673 0.044 Uiso 1 1 calc R
C12 C 0.1091(3) 0.1110(3) -0.2834(3) 0.0360(5) Uani 1 1 d .
H12 H 0.1804 0.0589 -0.2587 0.043 Uiso 1 1 calc R
C13 C 0.0028(3) 0.0655(2) -0.4364(2) 0.0276(4) Uani 1 1 d .
C14 C -0.0977(3) 0.1511(2) -0.4630(2) 0.0345(5) Uani 1 1 d .
H14 H -0.1709 0.1265 -0.5631 0.041 Uiso 1 1 calc R
C15 C -0.0887(3) 0.2722(2) -0.3414(2) 0.0337(5) Uani 1 1 d .
H15 H -0.1562 0.3282 -0.3628 0.040 Uiso 1 1 calc R
Mn1 Mn 0.0000 0.5000 0.0000 0.02586(17) Uani 1 2 d S
N1 N 0.8136(2) 0.5751(2) 0.52355(19) 0.0301(4) Uani 1 1 d .
H1A H 0.9044 0.5769 0.5789 0.036 Uiso 1 1 d R
N2 N 0.0113(2) 0.3138(2) -0.1945(2) 0.0306(4) Uani 1 1 d .
O1 O 0.8229(2) 0.38777(19) 0.32859(17) 0.0374(4) Uani 1 1 d .
O2 O 0.4527(2) 0.7390(2) 0.1794(3) 0.0631(6) Uani 1 1 d .
O3 O 0.24572(19) 0.51840(17) 0.15632(17) 0.0342(4) Uani 1 1 d .
O4 O 0.1609(2) 0.69734(17) -0.04463(17) 0.0353(4) Uani 1 1 d .
H4A H 0.2582 0.7255 0.0295 0.053 Uiso 1 1 d R
H4B H 0.1698 0.6734 -0.1324 0.053 Uiso 1 1 d R

loop_
_atom_site_aniso_label
_atom_site_aniso_U_11
_atom_site_aniso_U_22
_atom_site_aniso_U_33
_atom_site_aniso_U_23
_atom_site_aniso_U_13
_atom_site_aniso_U_12
C1 0.0363(12) 0.0411(12) 0.0299(11) 0.0145(9) 0.0078(10) 0.0166(10)
C2 0.0485(14) 0.0427(13) 0.0318(11) 0.0088(10) 0.0130(11) 0.0174(11)
C3 0.0463(14) 0.0413(13) 0.0481(14) 0.0112(11) 0.0198(12) 0.0238(11)
C4 0.0332(12) 0.0414(12) 0.0420(12) 0.0152(10) 0.0111(10) 0.0207(10)
C5 0.0238(10) 0.0329(10) 0.0315(10) 0.0142(9) 0.0090(9) 0.0122(8)
C6 0.0222(10) 0.0331(10) 0.0315(11) 0.0138(9) 0.0071(8) 0.0119(8)
C7 0.0279(11) 0.0390(11) 0.0265(10) 0.0107(9) 0.0053(9) 0.0152(9)
C8 0.0261(10) 0.0349(10) 0.0287(10) 0.0138(8) 0.0094(8) 0.0152(9)
C9 0.0253(10) 0.0319(10) 0.0289(10) 0.0142(8) 0.0111(8) 0.0116(8)
C10 0.0287(11) 0.0379(12) 0.0283(10) 0.0103(9) 0.0057(9) 0.0180(9)
C11 0.0390(12) 0.0361(11) 0.0274(10) 0.0035(9) 0.0088(9) 0.0194(10)
C12 0.0394(12) 0.0362(11) 0.0314(11) 0.0062(9) 0.0119(10) 0.0229(10)
C13 0.0280(10) 0.0258(9) 0.0279(10) 0.0070(8) 0.0145(8) 0.0101(8)
C14 0.0405(12) 0.0350(11) 0.0261(10) 0.0062(8) 0.0109(9) 0.0207(10)
C15 0.0374(12) 0.0327(11) 0.0303(11) 0.0070(9) 0.0129(9) 0.0192(9)
Mn1 0.0243(3) 0.0283(3) 0.0205(2) 0.00303(17) 0.00484(18) 0.01484(18)
N1 0.0267(9) 0.0396(10) 0.0264(9) 0.0140(7) 0.0067(7) 0.0187(8)
N2 0.0319(9) 0.0290(9) 0.0275(9) 0.0050(7) 0.0125(8) 0.0134(7)
O1 0.0367(9) 0.0480(9) 0.0318(8) 0.0136(7) 0.0102(7) 0.0275(7)
O2 0.0367(10) 0.0638(12) 0.0794(14) 0.0484(11) -0.0029(9) 0.0110(9)
O3 0.0269(8) 0.0353(8) 0.0317(8) 0.0083(6) 0.0015(6) 0.0148(6)
O4 0.0354(8) 0.0418(8) 0.0280(7) 0.0128(6) 0.0084(6) 0.0193(7)

loop_
_atom_type_symbol
_atom_type_description
_atom_type_scat_dispersion_real
_atom_type_scat_dispersion_imag
_atom_type_scat_source
C C 0.0033 0.0016 'International Tables Vol C Tables 4.2.6.8 and 6.1.1.4'
H H 0.0000 0.0000 'International Tables Vol C Tables 4.2.6.8 and 6.1.1.4'
N N 0.0061 0.0033 'International Tables Vol C Tables 4.2.6.8 and 6.1.1.4'
O O 0.0106 0.0060 'International Tables Vol C Tables 4.2.6.8 and 6.1.1.4'
Mn Mn 0.3368 0.7283 'International Tables Vol C Tables 4.2.6.8 and 6.1.1.4'

loop_
_geom_angle_atom_site_label_1
_geom_angle_atom_site_label_2
_geom_angle_atom_site_label_3
_geom_angle
_geom_angle_site_symmetry_1
_geom_angle_site_symmetry_3
C2 C1 C9 119.2(2) . .
C2 C1 H1 120.4 . .
C9 C1 H1 120.4 . .
C1 C2 C3 121.2(2) . .
C1 C2 H2 119.4 . .
C3 C2 H2 119.4 . .
C4 C3 C2 119.7(2) . .
C4 C3 H3 120.2 . .
C2 C3 H3 120.2 . .
C3 C4 C5 120.9(2) . .
C3 C4 H4 119.6 . .
C5 C4 H4 119.6 . .
C9 C5 C4 118.3(2) . .
C9 C5 C6 117.95(19) . .
C4 C5 C6 123.73(19) . .
C7 C6 C5 120.42(18) . .
C7 C6 C10 120.25(18) . .
C5 C6 C10 119.30(18) . .
C6 C7 C8 121.76(19) . .
C6 C7 H7 119.1 . .
C8 C7 H7 119.1 . .
O1 C8 N1 120.01(18) . .
O1 C8 C7 124.13(19) . .
N1 C8 C7 115.84(18) . .
N1 C9 C5 118.96(18) . .
N1 C9 C1 120.30(19) . .
C5 C9 C1 120.7(2) . .
O2 C10 O3 126.59(19) . .
O2 C10 C6 116.99(19) . .
O3 C10 C6 116.41(18) . .
N2 C11 C12 123.6(2) . .
N2 C11 H11 118.2 . .
C12 C11 H11 118.2 . .
C11 C12 C13 120.2(2) . .
C11 C12 H12 119.9 . .
C13 C12 H12 119.9 . .
C12 C13 C14 116.08(18) . .
C12 C13 C13 122.1(2) . 2_554
C14 C13 C13 121.8(2) . 2_554
C15 C14 C13 119.99(19) . .
C15 C14 H14 120.0 . .
C13 C14 H14 120.0 . .
N2 C15 C14 123.7(2) . .
N2 C15 H15 118.1 . .
C14 C15 H15 118.1 . .
O3 Mn1 O3 180.0 . 2_565
O3 Mn1 O4 90.76(6) . 2_565
O3 Mn1 O4 89.24(6) 2_565 2_565
O3 Mn1 O4 89.24(6) . .
O3 Mn1 O4 90.76(6) 2_565 .
O4 Mn1 O4 180.00(7) 2_565 .
O3 Mn1 N2 89.94(6) . 2_565
O3 Mn1 N2 90.06(6) 2_565 2_565
O4 Mn1 N2 93.33(6) 2_565 2_565
O4 Mn1 N2 86.67(6) . 2_565
O3 Mn1 N2 90.06(6) . .
O3 Mn1 N2 89.94(6) 2_565 .
O4 Mn1 N2 86.67(6) 2_565 .
O4 Mn1 N2 93.33(6) . .
N2 Mn1 N2 180.0 2_565 .
C8 N1 C9 124.93(17) . .
C8 N1 H1A 115.8 . .
C9 N1 H1A 118.5 . .
C15 N2 C11 116.42(18) . .
C15 N2 Mn1 121.45(14) . .
C11 N2 Mn1 121.99(14) . .
C10 O3 Mn1 129.95(13) . .
Mn1 O4 H4A 95.9 . .
Mn1 O4 H4B 116.7 . .
H4A O4 H4B 113.6 . .

loop_
_geom_bond_atom_site_label_1
_geom_bond_atom_site_label_2
_geom_bond_distance
_geom_bond_site_symmetry_2
C1 C2 1.371(3) .
C1 C9 1.399(3) .
C1 H1 0.9300 .
C2 C3 1.389(4) .
C2 H2 0.9300 .
C3 C4 1.375(3) .
C3 H3 0.9300 .
C4 C5 1.404(3) .
C4 H4 0.9300 .
C5 C9 1.398(3) .
C5 C6 1.441(3) .
C6 C7 1.351(3) .
C6 C10 1.517(3) .
C7 C8 1.439(3) .
C7 H7 0.9300 .
C8 O1 1.251(2) .
C8 N1 1.358(3) .
C9 N1 1.382(3) .
C10 O2 1.232(3) .
C10 O3 1.256(3) .
C11 N2 1.336(3) .
C11 C12 1.374(3) .
C11 H11 0.9300 .
C12 C13 1.390(3) .
C12 H12 0.9300 .
C13 C14 1.392(3) .
C13 C13 1.478(4) 2_554
C14 C15 1.375(3) .
C14 H14 0.9300 .
C15 N2 1.334(3) .
C15 H15 0.9300 .
Mn1 O3 2.1659(14) .
Mn1 O3 2.1659(14) 2_565
Mn1 O4 2.2212(15) 2_565
Mn1 O4 2.2212(15) .
Mn1 N2 2.2601(17) 2_565
Mn1 N2 2.2601(17) .
N1 H1A 0.8117 .
O4 H4A 0.8487 .
O4 H4B 0.8536 .

loop_
_geom_hbond_atom_site_label_D
_geom_hbond_atom_site_label_H
_geom_hbond_atom_site_label_A
_geom_hbond_distance_DH
_geom_hbond_distance_HA
_geom_hbond_distance_DA
_geom_hbond_angle_DHA
_geom_hbond_site_symmetry_A
N1 H1A O1 0.81 2.13 2.904(2) 159.8 2_766
O4 H4A O2 0.85 1.85 2.680(2) 167.2 .
O4 H4A O3 0.85 2.65 3.082(2) 112.8 .
O4 H4B O1 0.85 1.86 2.717(2) 176.9 2_665

loop_
_geom_torsion_atom_site_label_1
_geom_torsion_atom_site_label_2
_geom_torsion_atom_site_label_3
_geom_torsion_atom_site_label_4
_geom_torsion
_geom_torsion_site_symmetry_1
_geom_torsion_site_symmetry_4
C9 C1 C2 C3 -0.7(4) . .
C1 C2 C3 C4 0.7(4) . .
C2 C3 C4 C5 0.2(4) . .
C3 C4 C5 C9 -1.1(3) . .
C3 C4 C5 C6 178.8(2) . .
C9 C5 C6 C7 -0.1(3) . .
C4 C5 C6 C7 -179.9(2) . .
C9 C5 C6 C10 -178.12(18) . .
C4 C5 C6 C10 2.0(3) . .
C5 C6 C7 C8 -3.3(3) . .
C10 C6 C7 C8 174.77(18) . .
C6 C7 C8 O1 -174.2(2) . .
C6 C7 C8 N1 4.3(3) . .
C4 C5 C9 N1 -177.93(18) . .
C6 C5 C9 N1 2.2(3) . .
C4 C5 C9 C1 1.1(3) . .
C6 C5 C9 C1 -178.77(19) . .
C2 C1 C9 N1 178.8(2) . .
C2 C1 C9 C5 -0.2(3) . .
C7 C6 C10 O2 -105.7(3) . .
C5 C6 C10 O2 72.3(3) . .
C7 C6 C10 O3 75.6(3) . .
C5 C6 C10 O3 -106.3(2) . .
N2 C11 C12 C13 -0.3(4) . .
C11 C12 C13 C14 0.8(3) . .
C11 C12 C13 C13 -179.5(2) . 2_554
C12 C13 C14 C15 -0.3(3) . .
C13 C13 C14 C15 180.0(2) 2_554 .
C13 C14 C15 N2 -0.8(4) . .
O1 C8 N1 C9 176.49(18) . .
C7 C8 N1 C9 -2.1(3) . .
C5 C9 N1 C8 -1.1(3) . .
C1 C9 N1 C8 179.88(19) . .
C14 C15 N2 C11 1.3(3) . .
C14 C15 N2 Mn1 -174.62(17) . .
C12 C11 N2 C15 -0.7(3) . .
C12 C11 N2 Mn1 175.15(18) . .
O3 Mn1 N2 C15 -164.85(17) . .
O3 Mn1 N2 C15 15.15(17) 2_565 .
O4 Mn1 N2 C15 104.38(17) 2_565 .
O4 Mn1 N2 C15 -75.62(17) . .
N2 Mn1 N2 C15 -106(78) 2_565 .
O3 Mn1 N2 C11 19.47(17) . .
O3 Mn1 N2 C11 -160.53(17) 2_565 .
O4 Mn1 N2 C11 -71.30(17) 2_565 .
O4 Mn1 N2 C11 108.70(17) . .
N2 Mn1 N2 C11 78(78) 2_565 .
O2 C10 O3 Mn1 -0.5(3) . .
C6 C10 O3 Mn1 177.99(13) . .
O3 Mn1 O3 C10 79(100) 2_565 .
O4 Mn1 O3 C10 -170.48(17) 2_565 .
O4 Mn1 O3 C10 9.52(17) . .
N2 Mn1 O3 C10 -77.14(18) 2_565 .
N2 Mn1 O3 C10 102.86(18) . .
